data_1549730
loop_
_publ_author_name
'Yu, Fei'
'Kurmoo, Mohamedally'
'Zhuang, Gui-Lin'
'Zuo, Jing-Lin'

_publ_section_title
;
 Hierarchical tandem assembly of planar [3\\times 3] building units into
 {3\\times [3\\times 3]} oligomers: mixed-valency, electrical conductivity
 and magnetism.
;
_journal_issue 38
_journal_name_full 'Chemical science'
_journal_page_first 7498
_journal_page_last 7504
_journal_paper_doi 10.1039/c8sc02851f
_journal_volume 9
_journal_year 2018
_chemical_formula_sum 'C98 H60 Cu9 N36 O6 S'
_chemical_formula_weight 2441.74
_space_group_crystal_system monoclinic
_space_group_IT_number 15
_space_group_name_Hall '-C 2yc'
_space_group_name_H-M_alt 'C 1 2/c 1'
_symmetry_space_group_name_Hall '-C 2yc'
_symmetry_space_group_name_H-M 'C 1 2/c 1'
_atom_sites_solution_hydrogens geom
_audit_creation_method SHELXL-2018/3
_audit_update_record
;
2018-05-21 deposited with the CCDC.
2018-07-27 downloaded from the CCDC.
;
_cell_angle_alpha 90
_cell_angle_beta 114.970(7)
_cell_angle_gamma 90
_cell_formula_units_Z 4
_cell_length_a 32.700(18)
_cell_length_b 10.890(6)
_cell_length_c 30.813(17)
_cell_measurement_reflns_used 6095
_cell_measurement_temperature 150(2)
_cell_measurement_theta_max 26.03
_cell_measurement_theta_min 2.29
_cell_volume 9947(10)
_computing_cell_refinement 'Bruker SAINT'
_computing_data_collection 'Bruker APEX2'
_computing_data_reduction 'Bruker SAINT'
_computing_molecular_graphics 'Bruker SHELXTL'
_computing_publication_material 'Bruker SHELXTL'
_computing_structure_refinement 'SHELXL-2018/3 (Sheldrick, 2018)'
_computing_structure_solution 'SHELXT 2014/4 (Sheldrick, 2014)'
_diffrn_ambient_temperature 150(2)
_diffrn_measured_fraction_theta_full 0.975
_diffrn_measured_fraction_theta_max 0.967
_diffrn_measurement_device_type 'Bruker D8 ADVANCE'
_diffrn_measurement_method '\f and \w scans'
_diffrn_radiation_type MoK\a
_diffrn_radiation_wavelength 0.71073
_diffrn_reflns_av_R_equivalents 0.0585
_diffrn_reflns_av_unetI/netI 0.0694
_diffrn_reflns_Laue_measured_fraction_full 0.975
_diffrn_reflns_Laue_measured_fraction_max 0.967
_diffrn_reflns_limit_h_max 42
_diffrn_reflns_limit_h_min -37
_diffrn_reflns_limit_k_max 13
_diffrn_reflns_limit_k_min -14
_diffrn_reflns_limit_l_max 29
_diffrn_reflns_limit_l_min -40
_diffrn_reflns_number 33019
_diffrn_reflns_point_group_measured_fraction_full 0.975
_diffrn_reflns_point_group_measured_fraction_max 0.967
_diffrn_reflns_theta_full 26.000
_diffrn_reflns_theta_max 27.540
_diffrn_reflns_theta_min 1.374
_exptl_absorpt_coefficient_mu 1.979
_exptl_absorpt_correction_T_max 0.7456
_exptl_absorpt_correction_T_min 0.6625
_exptl_absorpt_correction_type multi-scan
_exptl_absorpt_process_details sadabs
_exptl_crystal_colour black
_exptl_crystal_density_diffrn 1.630
_exptl_crystal_description block
_exptl_crystal_F_000 4900
_exptl_crystal_size_max 0.200
_exptl_crystal_size_mid 0.180
_exptl_crystal_size_min 0.160
_refine_diff_density_max 1.181
_refine_diff_density_min -1.073
_refine_diff_density_rms 0.118
_refine_ls_extinction_method none
_refine_ls_goodness_of_fit_ref 0.999
_refine_ls_hydrogen_treatment constr
_refine_ls_matrix_type full
_refine_ls_number_parameters 691
_refine_ls_number_reflns 11089
_refine_ls_number_restraints 53
_refine_ls_restrained_S_all 1.008
_refine_ls_R_factor_all 0.1236
_refine_ls_R_factor_gt 0.0696
_refine_ls_shift/su_max 0.001
_refine_ls_shift/su_mean 0.000
_refine_ls_structure_factor_coef Fsqd
_refine_ls_weighting_details 'w=1/[\s^2^(Fo^2^)+(0.1032P)^2^+51.1929P] where P=(Fo^2^+2Fc^2^)/3'
_refine_ls_weighting_scheme calc
_refine_ls_wR_factor_gt 0.1833
_refine_ls_wR_factor_ref 0.2138
_reflns_Friedel_coverage 0.000
_reflns_number_gt 6476
_reflns_number_total 11089
_reflns_threshold_expression 'I > 2\s(I)'
_cod_data_source_file c8sc02851f2.cif
_cod_data_source_block Cu9
_cod_depositor_comments 'Adding full bibliography for 1549730--1549731.cif.'
_cod_original_cell_volume 9947(9)
_cod_database_code 1549730
_shelx_shelxl_version_number 2018/3
_shelx_space_group_comment
;
The symmetry employed for this shelxl refinement is uniquely defined
by the following loop, which should always be used as a source of
symmetry information in preference to the above space-group names.
They are only intended as comments.
;
_shelx_estimated_absorpt_t_min 0.693
_shelx_estimated_absorpt_t_max 0.742

loop_
_space_group_symop_operation_xyz
'x, y, z'
'-x, y, -z+1/2'
'x+1/2, y+1/2, z'
'-x+1/2, y+1/2, -z+1/2'
'-x, -y, -z'
'x, -y, z-1/2'
'-x+1/2, -y+1/2, -z'
'x+1/2, -y+1/2, z-1/2'

loop_
_atom_site_label
_atom_site_type_symbol
_atom_site_fract_x
_atom_site_fract_y
_atom_site_fract_z
_atom_site_U_iso_or_equiv
_atom_site_adp_type
_atom_site_occupancy
_atom_site_site_symmetry_order
_atom_site_calc_flag
_atom_site_refinement_flags_posn
_atom_site_refinement_flags_adp
_atom_site_refinement_flags_occupancy
Cu1 Cu 0.37192(2) 0.66046(7) 0.20798(3) 0.0386(2) Uani 1 1 d . . .
Cu2 Cu 0.500000 0.80522(13) 0.250000 0.0545(3) Uani 1 2 d S T P
Cu3 Cu 0.62100(2) 0.94726(7) 0.26247(3) 0.0419(2) Uani 1 1 d . . .
Cu4 Cu 0.500000 1.09105(11) 0.250000 0.0506(3) Uani 1 2 d S T P
Cu5 Cu 0.75108(3) 0.80388(8) 0.30470(3) 0.0513(2) Uani 1 1 d . . .
Cu6 Cu 0.500000 0.51268(12) 0.250000 0.0518(3) Uani 1 2 d S T P
N1 N 0.32451(16) 0.6498(5) 0.13958(19) 0.0425(12) Uani 1 1 d . . .
N2 N 0.40712(15) 0.7212(4) 0.17587(17) 0.0362(11) Uani 1 1 d . . .
N3 N 0.44957(15) 0.7569(4) 0.18962(17) 0.0343(11) Uani 1 1 d . . .
N4 N 0.52637(15) 0.8518(5) 0.20616(17) 0.0370(11) Uani 1 1 d . . .
N5 N 0.56750(15) 0.8883(4) 0.21087(18) 0.0371(11) Uani 1 1 d . . .
N6 N 0.64137(16) 0.9575(4) 0.20914(19) 0.0381(11) Uani 1 1 d . . .
N7 N 0.48659(19) 1.1549(5) 0.3058(2) 0.0554(15) Uani 1 1 d . . .
N8 N 0.55798(17) 1.0637(5) 0.3018(2) 0.0455(13) Uani 1 1 d . . .
N9 N 0.59839(16) 1.0269(5) 0.3054(2) 0.0423(12) Uani 1 1 d . . .
N10 N 0.67639(16) 0.9516(5) 0.32022(19) 0.0415(12) Uani 1 1 d . . .
N11 N 0.71955(16) 0.9168(4) 0.33240(19) 0.0404(12) Uani 1 1 d . . .
N12 N 0.80133(17) 0.8247(5) 0.3717(2) 0.0480(13) Uani 1 1 d . . .
N13 N 0.22763(17) 0.7956(4) 0.2489(2) 0.0459(13) Uani 1 1 d . . .
N14 N 0.29652(16) 0.6918(4) 0.24049(19) 0.0385(11) Uani 1 1 d . . .
N15 N 0.33810(15) 0.6544(4) 0.24658(18) 0.0355(11) Uani 1 1 d . . .
N16 N 0.41727(17) 0.5806(5) 0.26548(19) 0.0435(12) Uani 1 1 d . . .
N17 N 0.46030(17) 0.5425(5) 0.28028(19) 0.0436(12) Uani 1 1 d . . .
N18 N 0.54091(19) 0.4532(5) 0.3178(2) 0.0532(15) Uani 1 1 d . . .
C1 C 0.2826(2) 0.6101(7) 0.1253(3) 0.0590(19) Uani 1 1 d . . .
H1 H 0.271984 0.587822 0.148557 0.071 Uiso 1 1 calc R U .
C2 C 0.2542(3) 0.6003(9) 0.0774(3) 0.078(3) Uani 1 1 d . . .
H2 H 0.224304 0.570472 0.067771 0.094 Uiso 1 1 calc R U .
C3 C 0.2688(3) 0.6334(9) 0.0440(3) 0.076(2) Uani 1 1 d . . .
H3 H 0.248909 0.629967 0.010912 0.091 Uiso 1 1 calc R U .
C45 C 0.5473(2) 0.4527(6) 0.3974(3) 0.0580(19) Uani 1 1 d . . .
H45 H 0.534115 0.467265 0.419165 0.070 Uiso 1 1 calc R U .
C4 C 0.3131(2) 0.6723(7) 0.0582(3) 0.0599(19) Uani 1 1 d . . .
H4 H 0.324459 0.691820 0.035372 0.072 Uiso 1 1 calc R U .
C5 C 0.33999(19) 0.6818(5) 0.1068(2) 0.0415(14) Uani 1 1 d . . .
C6 C 0.3867(2) 0.7213(5) 0.1280(2) 0.0367(13) Uani 1 1 d . . .
C7 C 0.4174(2) 0.7606(6) 0.1105(2) 0.0418(14) Uani 1 1 d . . .
H7 H 0.412328 0.770211 0.077964 0.050 Uiso 1 1 calc R U .
C8 C 0.45622(19) 0.7823(5) 0.1502(2) 0.0333(12) Uani 1 1 d . . .
C9 C 0.50107(19) 0.8273(5) 0.1602(2) 0.0345(13) Uani 1 1 d . . .
C10 C 0.5259(2) 0.8523(6) 0.1337(2) 0.0402(14) Uani 1 1 d . . .
H10 H 0.516376 0.845147 0.100135 0.048 Uiso 1 1 calc R U .
C11 C 0.56704(19) 0.8892(5) 0.1672(2) 0.0362(13) Uani 1 1 d . . .
C12 C 0.60904(19) 0.9282(5) 0.1660(2) 0.0357(13) Uani 1 1 d . . .
C13 C 0.6169(2) 0.9353(6) 0.1256(3) 0.0531(17) Uani 1 1 d . . .
H13 H 0.593769 0.915677 0.095034 0.064 Uiso 1 1 calc R U .
C14 C 0.6592(3) 0.9713(8) 0.1300(3) 0.069(2) Uani 1 1 d . . .
H14 H 0.665619 0.975001 0.102736 0.083 Uiso 1 1 calc R U .
C15 C 0.6912(2) 1.0012(7) 0.1739(3) 0.061(2) Uani 1 1 d . . .
H15 H 0.720098 1.027949 0.177423 0.073 Uiso 1 1 calc R U .
C16 C 0.6818(2) 0.9928(6) 0.2129(3) 0.0484(16) Uani 1 1 d . . .
H16 H 0.704706 1.012587 0.243587 0.058 Uiso 1 1 calc R U .
C17 C 0.4475(3) 1.1974(7) 0.3040(4) 0.067(2) Uani 1 1 d . . .
H17 H 0.423213 1.211517 0.273684 0.081 Uiso 1 1 calc R U .
C19 C 0.4767(3) 1.2002(8) 0.3883(4) 0.085(3) Uani 1 1 d . . .
H19 H 0.472752 1.215269 0.416633 0.102 Uiso 1 1 calc R U .
C20 C 0.5179(3) 1.1575(7) 0.3914(3) 0.067(2) Uani 1 1 d . . .
H20 H 0.542596 1.142916 0.421447 0.080 Uiso 1 1 calc R U .
C21 C 0.5214(2) 1.1374(5) 0.3487(3) 0.0493(17) Uani 1 1 d . . .
C22 C 0.5626(2) 1.0929(5) 0.3459(2) 0.0414(15) Uani 1 1 d . . .
C23 C 0.6063(2) 1.0744(5) 0.3785(2) 0.0440(15) Uani 1 1 d . . .
H23 H 0.618813 1.086944 0.412192 0.053 Uiso 1 1 calc R U .
C24 C 0.6281(2) 1.0335(5) 0.3514(2) 0.0399(14) Uani 1 1 d . . .
C25 C 0.6733(2) 0.9924(5) 0.3603(2) 0.0395(14) Uani 1 1 d . . .
C26 C 0.7142(2) 0.9857(6) 0.3982(2) 0.0440(15) Uani 1 1 d . . .
H26 H 0.721980 1.009327 0.430415 0.053 Uiso 1 1 calc R U .
C27 C 0.74235(19) 0.9356(5) 0.3787(2) 0.0395(14) Uani 1 1 d . . .
C28 C 0.7894(2) 0.8989(6) 0.3998(3) 0.0493(16) Uani 1 1 d . . .
C29 C 0.8204(3) 0.9373(9) 0.4439(3) 0.080(3) Uani 1 1 d . . .
H29 H 0.811580 0.989210 0.463284 0.097 Uiso 1 1 calc R U .
C30 C 0.8646(3) 0.8987(12) 0.4595(4) 0.111(4) Uani 1 1 d . . .
H30 H 0.886436 0.923192 0.490123 0.133 Uiso 1 1 calc R U .
C31 C 0.8769(3) 0.8270(11) 0.4316(4) 0.111(4) Uani 1 1 d . . .
H31 H 0.907159 0.800091 0.441983 0.134 Uiso 1 1 calc R U .
C32 C 0.8448(3) 0.7940(8) 0.3882(3) 0.077(3) Uani 1 1 d . . .
H32 H 0.853821 0.745542 0.368113 0.092 Uiso 1 1 calc R U .
C33 C 0.1895(2) 0.8417(7) 0.2490(3) 0.062(2) Uani 1 1 d . . .
H33 H 0.169036 0.884406 0.221528 0.074 Uiso 1 1 calc R U .
C34 C 0.1792(3) 0.8289(7) 0.2878(4) 0.077(3) Uani 1 1 d . . .
H34 H 0.152524 0.864740 0.287198 0.092 Uiso 1 1 calc R U .
C35 C 0.2067(3) 0.7663(7) 0.3260(3) 0.070(2) Uani 1 1 d . . .
H35 H 0.199609 0.756346 0.352657 0.084 Uiso 1 1 calc R U .
C36 C 0.2464(2) 0.7149(6) 0.3267(3) 0.0541(18) Uani 1 1 d . . .
H36 H 0.266569 0.670168 0.353729 0.065 Uiso 1 1 calc R U .
C37 C 0.25538(19) 0.7307(5) 0.2875(2) 0.0394(14) Uani 1 1 d . . .
C38 C 0.2953(2) 0.6820(5) 0.2836(2) 0.0378(14) Uani 1 1 d . . .
C39 C 0.3356(2) 0.6370(5) 0.3173(2) 0.0389(14) Uani 1 1 d . . .
H39 H 0.343490 0.620580 0.350164 0.047 Uiso 1 1 calc R U .
C40 C 0.36185(19) 0.6211(5) 0.2926(2) 0.0350(13) Uani 1 1 d . . .
C41 C 0.40741(19) 0.5782(5) 0.3037(2) 0.0367(13) Uani 1 1 d . . .
C42 C 0.4440(2) 0.5383(5) 0.3439(2) 0.0408(14) Uani 1 1 d . . .
H42 H 0.446254 0.527421 0.375371 0.049 Uiso 1 1 calc R U .
C43 C 0.4769(2) 0.5179(5) 0.3273(2) 0.0409(14) Uani 1 1 d . . .
C44 C 0.5236(2) 0.4727(5) 0.3495(2) 0.0416(15) Uani 1 1 d . . .
C18 C 0.4414(3) 1.2209(7) 0.3441(4) 0.081(3) Uani 1 1 d . . .
H18 H 0.413353 1.251064 0.341786 0.098 Uiso 1 1 calc R U .
C46 C 0.5907(3) 0.4109(7) 0.4132(3) 0.071(2) Uani 1 1 d . . .
H46 H 0.607823 0.395269 0.446325 0.085 Uiso 1 1 calc R U .
C47 C 0.6095(3) 0.3914(7) 0.3820(4) 0.067(2) Uani 1 1 d . . .
H47 H 0.639757 0.363797 0.392884 0.081 Uiso 1 1 calc R U .
C48 C 0.5837(2) 0.4125(7) 0.3351(3) 0.063(2) Uani 1 1 d . . .
H48 H 0.596542 0.397824 0.313074 0.076 Uiso 1 1 calc R U .
S1 S 0.4951(3) 0.5782(9) 0.4920(3) 0.132(2) Uani 0.5 1 d D U P
O1 O 0.5167(7) 0.681(2) 0.4803(10) 0.199(6) Uani 0.5 1 d D U P
O2 O 0.4517(6) 0.621(2) 0.4899(10) 0.207(6) Uani 0.5 1 d D U P
O3 O 0.5201(5) 0.5323(14) 0.5389(5) 0.214(5) Uani 1 1 d . U .
O4 O 0.7038(6) 1.2083(15) 0.5150(6) 0.242(6) Uani 1 1 d D U .
C49 C 0.7266(8) 1.272(3) 0.4910(10) 0.276(11) Uani 1 1 d D U .

loop_
_atom_site_aniso_label
_atom_site_aniso_U_11
_atom_site_aniso_U_22
_atom_site_aniso_U_33
_atom_site_aniso_U_23
_atom_site_aniso_U_13
_atom_site_aniso_U_12
Cu1 0.0346(4) 0.0483(4) 0.0426(5) 0.0015(3) 0.0259(4) -0.0040(3)
Cu2 0.0303(6) 0.1072(10) 0.0323(7) 0.000 0.0194(5) 0.000
Cu3 0.0321(4) 0.0569(5) 0.0422(5) -0.0087(3) 0.0209(4) -0.0053(3)
Cu4 0.0349(6) 0.0606(7) 0.0604(8) 0.000 0.0241(6) 0.000
Cu5 0.0428(5) 0.0593(5) 0.0596(6) -0.0168(4) 0.0291(4) -0.0056(4)
Cu6 0.0425(6) 0.0681(8) 0.0610(8) 0.000 0.0376(6) 0.000
N1 0.037(3) 0.045(3) 0.052(3) -0.003(2) 0.026(3) -0.008(2)
N2 0.031(3) 0.047(3) 0.036(3) 0.000(2) 0.019(2) -0.007(2)
N3 0.033(3) 0.045(3) 0.031(3) -0.001(2) 0.020(2) -0.006(2)
N4 0.031(3) 0.049(3) 0.036(3) 0.000(2) 0.020(2) -0.004(2)
N5 0.029(2) 0.048(3) 0.043(3) 0.000(2) 0.023(2) -0.001(2)
N6 0.037(3) 0.037(3) 0.050(3) -0.001(2) 0.027(3) -0.001(2)
N7 0.044(3) 0.047(3) 0.086(5) -0.011(3) 0.038(4) -0.001(2)
N8 0.037(3) 0.045(3) 0.059(4) -0.008(2) 0.024(3) 0.007(2)
N9 0.037(3) 0.044(3) 0.052(4) -0.005(2) 0.025(3) 0.002(2)
N10 0.037(3) 0.046(3) 0.046(3) -0.006(2) 0.021(2) 0.003(2)
N11 0.032(3) 0.043(3) 0.049(4) -0.002(2) 0.020(3) 0.005(2)
N12 0.036(3) 0.053(3) 0.057(4) -0.009(3) 0.021(3) 0.002(2)
N13 0.046(3) 0.038(3) 0.069(4) 0.011(3) 0.039(3) 0.007(2)
N14 0.037(3) 0.041(3) 0.050(3) 0.005(2) 0.030(3) 0.003(2)
N15 0.032(3) 0.039(3) 0.047(3) 0.002(2) 0.028(2) 0.002(2)
N16 0.039(3) 0.050(3) 0.053(3) 0.008(2) 0.031(3) 0.002(2)
N17 0.036(3) 0.059(3) 0.043(3) 0.010(2) 0.024(3) 0.009(2)
N18 0.051(3) 0.049(3) 0.075(4) 0.010(3) 0.040(3) 0.009(3)
C1 0.045(4) 0.068(5) 0.075(6) -0.011(4) 0.036(4) -0.020(3)
C2 0.042(4) 0.104(7) 0.087(7) -0.011(5) 0.026(5) -0.027(4)
C3 0.050(5) 0.108(7) 0.058(5) -0.021(5) 0.012(4) -0.024(4)
C45 0.053(4) 0.054(4) 0.068(5) 0.013(4) 0.027(4) 0.008(3)
C4 0.049(4) 0.082(5) 0.045(5) -0.005(4) 0.016(4) -0.016(4)
C5 0.032(3) 0.041(3) 0.055(4) -0.002(3) 0.022(3) -0.005(2)
C6 0.039(3) 0.038(3) 0.036(4) 0.001(2) 0.019(3) -0.002(2)
C7 0.046(4) 0.050(4) 0.034(4) 0.001(3) 0.022(3) -0.009(3)
C8 0.036(3) 0.037(3) 0.033(3) 0.001(2) 0.020(3) -0.004(2)
C9 0.037(3) 0.035(3) 0.038(4) 0.002(2) 0.022(3) -0.003(2)
C10 0.045(4) 0.048(3) 0.037(4) 0.003(3) 0.026(3) -0.006(3)
C11 0.040(3) 0.035(3) 0.042(4) 0.001(2) 0.025(3) -0.002(2)
C12 0.031(3) 0.041(3) 0.040(4) 0.003(3) 0.020(3) -0.005(2)
C13 0.051(4) 0.071(5) 0.049(4) 0.002(3) 0.031(4) -0.016(3)
C14 0.065(5) 0.099(6) 0.065(6) 0.000(4) 0.049(5) -0.016(4)
C15 0.046(4) 0.073(5) 0.082(6) 0.005(4) 0.046(4) -0.010(4)
C16 0.034(3) 0.048(4) 0.073(5) -0.003(3) 0.033(3) -0.008(3)
C17 0.047(4) 0.054(4) 0.116(7) -0.012(4) 0.049(5) 0.004(3)
C19 0.081(6) 0.081(6) 0.129(9) -0.034(6) 0.080(7) -0.006(5)
C20 0.066(5) 0.072(5) 0.078(6) -0.031(4) 0.046(5) -0.006(4)
C21 0.045(4) 0.032(3) 0.083(5) -0.014(3) 0.039(4) -0.003(3)
C22 0.043(4) 0.037(3) 0.056(4) -0.009(3) 0.032(3) -0.002(3)
C23 0.047(4) 0.043(3) 0.047(4) -0.014(3) 0.026(3) -0.002(3)
C24 0.040(3) 0.036(3) 0.048(4) -0.003(3) 0.023(3) -0.002(2)
C25 0.045(4) 0.033(3) 0.047(4) -0.008(3) 0.025(3) -0.002(2)
C26 0.045(4) 0.048(4) 0.039(4) -0.008(3) 0.019(3) 0.002(3)
C27 0.033(3) 0.036(3) 0.050(4) -0.005(3) 0.018(3) -0.001(2)
C28 0.040(4) 0.054(4) 0.055(5) -0.005(3) 0.021(3) 0.000(3)
C29 0.048(4) 0.103(7) 0.071(6) -0.034(5) 0.006(4) 0.014(4)
C30 0.048(5) 0.159(11) 0.094(8) -0.054(7) 0.000(5) 0.008(6)
C31 0.043(5) 0.153(10) 0.117(9) -0.056(8) 0.013(6) 0.021(5)
C32 0.041(4) 0.095(6) 0.095(7) -0.031(5) 0.029(5) 0.003(4)
C33 0.054(4) 0.056(4) 0.092(6) 0.012(4) 0.047(4) 0.010(3)
C34 0.084(6) 0.060(5) 0.128(8) 0.016(5) 0.086(6) 0.017(4)
C35 0.087(6) 0.058(5) 0.103(7) 0.014(4) 0.078(6) 0.017(4)
C36 0.056(4) 0.049(4) 0.077(5) 0.005(3) 0.048(4) 0.007(3)
C37 0.037(3) 0.036(3) 0.059(4) 0.002(3) 0.033(3) 0.001(2)
C38 0.038(3) 0.039(3) 0.050(4) -0.002(3) 0.031(3) -0.008(2)
C39 0.046(4) 0.043(3) 0.038(4) 0.008(3) 0.027(3) 0.004(3)
C40 0.038(3) 0.029(3) 0.049(4) 0.001(2) 0.028(3) 0.004(2)
C41 0.036(3) 0.033(3) 0.050(4) 0.001(3) 0.026(3) 0.000(2)
C42 0.044(3) 0.037(3) 0.052(4) 0.000(3) 0.030(3) 0.005(3)
C43 0.039(3) 0.034(3) 0.059(4) 0.000(3) 0.030(3) -0.002(2)
C44 0.042(3) 0.035(3) 0.056(4) 0.008(3) 0.028(3) 0.002(2)
C18 0.053(5) 0.054(5) 0.163(10) -0.023(5) 0.071(6) -0.002(4)
C46 0.057(5) 0.068(5) 0.083(6) 0.010(4) 0.025(5) 0.005(4)
C47 0.044(4) 0.052(4) 0.106(7) 0.021(4) 0.032(5) 0.010(3)
C48 0.049(4) 0.055(4) 0.101(7) 0.010(4) 0.048(5) 0.009(3)
S1 0.114(4) 0.207(6) 0.085(4) -0.028(4) 0.050(4) -0.019(5)
O1 0.199(8) 0.199(8) 0.196(8) 0.012(5) 0.080(5) -0.010(5)
O2 0.201(6) 0.219(8) 0.215(8) -0.007(5) 0.101(5) 0.009(5)
O3 0.230(8) 0.233(9) 0.165(7) 0.016(6) 0.070(6) -0.005(7)
O4 0.249(7) 0.226(7) 0.236(7) 0.002(5) 0.087(5) 0.015(5)
C49 0.274(12) 0.275(12) 0.276(11) -0.004(5) 0.113(7) 0.001(5)

loop_
_atom_type_symbol
_atom_type_description
_atom_type_scat_dispersion_real
_atom_type_scat_dispersion_imag
_atom_type_scat_source
C C 0.0033 0.0016 'International Tables Vol C Tables 4.2.6.8 and 6.1.1.4'
H H 0.0000 0.0000 'International Tables Vol C Tables 4.2.6.8 and 6.1.1.4'
Cu Cu 0.3201 1.2651 'International Tables Vol C Tables 4.2.6.8 and 6.1.1.4'
N N 0.0061 0.0033 'International Tables Vol C Tables 4.2.6.8 and 6.1.1.4'
O O 0.0106 0.0060 'International Tables Vol C Tables 4.2.6.8 and 6.1.1.4'
S S 0.1246 0.1234 'International Tables Vol C Tables 4.2.6.8 and 6.1.1.4'

loop_
_geom_angle_atom_site_label_1
_geom_angle_atom_site_label_2
_geom_angle_atom_site_label_3
_geom_angle
_geom_angle_site_symmetry_1
_geom_angle_site_symmetry_3
N2 Cu1 N15 161.4(2) . .
N2 Cu1 N16 103.1(2) . .
N15 Cu1 N16 80.8(2) . .
N2 Cu1 N1 81.1(2) . .
N15 Cu1 N1 104.6(2) . .
N16 Cu1 N1 150.0(2) . .
N4 Cu2 N4 149.9(3) 2_655 .
N4 Cu2 N3 106.58(19) 2_655 .
N4 Cu2 N3 81.58(19) . .
N4 Cu2 N3 81.58(19) 2_655 2_655
N4 Cu2 N3 106.58(19) . 2_655
N3 Cu2 N3 149.0(3) . 2_655
N5 Cu3 N10 161.4(2) . .
N5 Cu3 N9 103.6(2) . .
N10 Cu3 N9 80.9(2) . .
N5 Cu3 N6 80.9(2) . .
N10 Cu3 N6 104.2(2) . .
N9 Cu3 N6 150.3(2) . .
N8 Cu4 N8 162.2(3) . 2_655
N8 Cu4 N7 105.2(2) . 2_655
N8 Cu4 N7 80.9(2) 2_655 2_655
N8 Cu4 N7 80.9(2) . .
N8 Cu4 N7 105.2(2) 2_655 .
N7 Cu4 N7 140.6(3) 2_655 .
N14 Cu5 N11 106.3(2) 2_655 .
N14 Cu5 N12 146.0(2) 2_655 .
N11 Cu5 N12 80.8(2) . .
N14 Cu5 N13 80.9(2) 2_655 2_655
N11 Cu5 N13 141.2(2) . 2_655
N12 Cu5 N13 114.7(2) . 2_655
N17 Cu6 N17 160.5(3) . 2_655
N17 Cu6 N18 105.3(2) . 2_655
N17 Cu6 N18 81.0(2) 2_655 2_655
N17 Cu6 N18 81.0(2) . .
N17 Cu6 N18 105.3(2) 2_655 .
N18 Cu6 N18 143.2(3) 2_655 .
C1 N1 C5 119.9(6) . .
C1 N1 Cu1 126.5(5) . .
C5 N1 Cu1 113.5(4) . .
N3 N2 C6 108.7(4) . .
N3 N2 Cu1 135.1(4) . .
C6 N2 Cu1 116.0(4) . .
N2 N3 C8 108.5(5) . .
N2 N3 Cu2 136.6(4) . .
C8 N3 Cu2 114.1(4) . .
C9 N4 N5 108.5(4) . .
C9 N4 Cu2 115.2(4) . .
N5 N4 Cu2 135.5(4) . .
C11 N5 N4 107.8(5) . .
C11 N5 Cu3 116.8(4) . .
N4 N5 Cu3 135.1(4) . .
C16 N6 C12 119.5(5) . .
C16 N6 Cu3 126.9(5) . .
C12 N6 Cu3 113.6(3) . .
C17 N7 C21 119.0(7) . .
C17 N7 Cu4 128.1(6) . .
C21 N7 Cu4 112.5(4) . .
N9 N8 C22 107.6(5) . .
N9 N8 Cu4 135.2(4) . .
C22 N8 Cu4 117.0(4) . .
N8 N9 C24 108.6(5) . .
N8 N9 Cu3 135.5(4) . .
C24 N9 Cu3 115.1(4) . .
C25 N10 N11 108.0(5) . .
C25 N10 Cu3 116.5(4) . .
N11 N10 Cu3 135.4(4) . .
C27 N11 N10 107.7(5) . .
C27 N11 Cu5 113.4(4) . .
N10 N11 Cu5 135.7(4) . .
C32 N12 C28 116.9(6) . .
C32 N12 Cu5 129.2(5) . .
C28 N12 Cu5 112.8(4) . .
C33 N13 C37 118.1(6) . .
C33 N13 Cu5 128.1(5) . 2_655
C37 N13 Cu5 113.7(4) . 2_655
N15 N14 C38 106.5(5) . .
N15 N14 Cu5 135.9(4) . 2_655
C38 N14 Cu5 113.2(4) . 2_655
N14 N15 C40 109.0(4) . .
N14 N15 Cu1 134.8(4) . .
C40 N15 Cu1 115.5(4) . .
C41 N16 N17 107.4(5) . .
C41 N16 Cu1 115.4(4) . .
N17 N16 Cu1 136.2(4) . .
C43 N17 N16 108.4(5) . .
C43 N17 Cu6 116.3(4) . .
N16 N17 Cu6 135.3(4) . .
C44 N18 C48 117.0(7) . .
C44 N18 Cu6 113.4(4) . .
C48 N18 Cu6 129.0(5) . .
N1 C1 C2 121.2(7) . .
N1 C1 H1 119.4 . .
C2 C1 H1 119.4 . .
C3 C2 C1 119.9(7) . .
C3 C2 H2 120.0 . .
C1 C2 H2 120.0 . .
C2 C3 C4 119.7(8) . .
C2 C3 H3 120.1 . .
C4 C3 H3 120.1 . .
C44 C45 C46 117.9(8) . .
C44 C45 H45 121.1 . .
C46 C45 H45 121.1 . .
C5 C4 C3 117.9(7) . .
C5 C4 H4 121.0 . .
C3 C4 H4 121.0 . .
N1 C5 C4 121.4(6) . .
N1 C5 C6 113.3(6) . .
C4 C5 C6 125.3(6) . .
N2 C6 C7 108.7(5) . .
N2 C6 C5 115.9(5) . .
C7 C6 C5 135.3(6) . .
C8 C7 C6 104.9(5) . .
C8 C7 H7 127.6 . .
C6 C7 H7 127.6 . .
N3 C8 C7 109.2(5) . .
N3 C8 C9 114.1(5) . .
C7 C8 C9 136.6(5) . .
N4 C9 C10 109.1(5) . .
N4 C9 C8 114.5(5) . .
C10 C9 C8 136.4(6) . .
C11 C10 C9 104.2(5) . .
C11 C10 H10 127.9 . .
C9 C10 H10 127.9 . .
N5 C11 C10 110.3(5) . .
N5 C11 C12 114.7(5) . .
C10 C11 C12 135.0(5) . .
N6 C12 C13 120.8(5) . .
N6 C12 C11 113.8(5) . .
C13 C12 C11 125.4(6) . .
C12 C13 C14 119.0(7) . .
C12 C13 H13 120.5 . .
C14 C13 H13 120.5 . .
C15 C14 C13 119.1(7) . .
C15 C14 H14 120.5 . .
C13 C14 H14 120.5 . .
C14 C15 C16 119.8(6) . .
C14 C15 H15 120.1 . .
C16 C15 H15 120.1 . .
N6 C16 C15 121.7(7) . .
N6 C16 H16 119.1 . .
C15 C16 H16 119.1 . .
N7 C17 C18 122.2(9) . .
N7 C17 H17 118.9 . .
C18 C17 H17 118.9 . .
C18 C19 C20 120.3(8) . .
C18 C19 H19 119.9 . .
C20 C19 H19 119.9 . .
C21 C20 C19 116.9(9) . .
C21 C20 H20 121.6 . .
C19 C20 H20 121.6 . .
N7 C21 C20 122.6(6) . .
N7 C21 C22 113.8(6) . .
C20 C21 C22 123.6(7) . .
N8 C22 C23 110.1(5) . .
N8 C22 C21 115.2(6) . .
C23 C22 C21 134.7(6) . .
C22 C23 C24 104.3(6) . .
C22 C23 H23 127.8 . .
C24 C23 H23 127.8 . .
N9 C24 C23 109.3(5) . .
N9 C24 C25 114.1(5) . .
C23 C24 C25 136.6(6) . .
N10 C25 C26 110.0(5) . .
N10 C25 C24 112.9(6) . .
C26 C25 C24 137.1(6) . .
C25 C26 C27 103.8(6) . .
C25 C26 H26 128.1 . .
C27 C26 H26 128.1 . .
N11 C27 C26 110.5(5) . .
N11 C27 C28 116.7(5) . .
C26 C27 C28 132.7(6) . .
N12 C28 C29 121.6(6) . .
N12 C28 C27 114.5(6) . .
C29 C28 C27 123.9(6) . .
C28 C29 C30 118.5(8) . .
C28 C29 H29 120.8 . .
C30 C29 H29 120.8 . .
C31 C30 C29 120.4(9) . .
C31 C30 H30 119.8 . .
C29 C30 H30 119.8 . .
C30 C31 C32 118.1(8) . .
C30 C31 H31 121.0 . .
C32 C31 H31 121.0 . .
N12 C32 C31 124.5(8) . .
N12 C32 H32 117.8 . .
C31 C32 H32 117.8 . .
N13 C33 C34 122.0(8) . .
N13 C33 H33 119.0 . .
C34 C33 H33 119.0 . .
C35 C34 C33 119.9(7) . .
C35 C34 H34 120.0 . .
C33 C34 H34 120.0 . .
C34 C35 C36 119.5(7) . .
C34 C35 H35 120.2 . .
C36 C35 H35 120.2 . .
C37 C36 C35 118.5(7) . .
C37 C36 H36 120.7 . .
C35 C36 H36 120.7 . .
N13 C37 C36 121.9(5) . .
N13 C37 C38 114.0(5) . .
C36 C37 C38 124.1(6) . .
N14 C38 C39 110.8(5) . .
N14 C38 C37 116.9(6) . .
C39 C38 C37 132.0(6) . .
C40 C39 C38 104.4(5) . .
C40 C39 H39 127.8 . .
C38 C39 H39 127.8 . .
N15 C40 C39 109.4(5) . .
N15 C40 C41 114.2(5) . .
C39 C40 C41 136.4(6) . .
N16 C41 C42 110.7(5) . .
N16 C41 C40 112.8(5) . .
C42 C41 C40 136.6(5) . .
C41 C42 C43 103.6(5) . .
C41 C42 H42 128.2 . .
C43 C42 H42 128.2 . .
N17 C43 C42 110.0(5) . .
N17 C43 C44 115.9(5) . .
C42 C43 C44 134.0(6) . .
N18 C44 C45 122.8(6) . .
N18 C44 C43 112.9(6) . .
C45 C44 C43 124.2(6) . .
C17 C18 C19 119.0(7) . .
C17 C18 H18 120.5 . .
C19 C18 H18 120.5 . .
C47 C46 C45 120.8(9) . .
C47 C46 H46 119.6 . .
C45 C46 H46 119.6 . .
C48 C47 C46 117.8(7) . .
C48 C47 H47 121.1 . .
C46 C47 H47 121.1 . .
N18 C48 C47 123.7(7) . .
N18 C48 H48 118.1 . .
C47 C48 H48 118.1 . .
O3 S1 O1 113.1(14) . .
O3 S1 O3 105.1(10) . 5_666
O1 S1 O3 122.2(13) . 5_666
O3 S1 O2 106.9(13) . .
O1 S1 O2 108.1(13) . .
O3 S1 O2 99.9(13) 5_666 .
O3 S1 S1 54.3(7) . 5_666
O1 S1 S1 139.8(12) . 5_666
O3 S1 S1 50.8(7) 5_666 5_666
O2 S1 S1 112.1(12) . 5_666
S1 O3 S1 74.9(10) . 5_666

loop_
_geom_bond_atom_site_label_1
_geom_bond_atom_site_label_2
_geom_bond_distance
_geom_bond_site_symmetry_2
Cu1 N2 1.924(4) .
Cu1 N15 1.937(4) .
Cu1 N16 1.969(5) .
Cu1 N1 2.025(5) .
Cu2 N4 1.952(4) 2_655
Cu2 N4 1.952(4) .
Cu2 N3 1.967(5) .
Cu2 N3 1.967(5) 2_655
Cu3 N5 1.911(5) .
Cu3 N10 1.931(5) .
Cu3 N9 1.968(5) .
Cu3 N6 2.020(5) .
Cu4 N8 1.917(5) .
Cu4 N8 1.917(5) 2_655
Cu4 N7 2.066(6) 2_655
Cu4 N7 2.066(6) .
Cu5 N14 2.006(5) 2_655
Cu5 N11 2.011(5) .
Cu5 N12 2.036(6) .
Cu5 N13 2.047(5) 2_655
Cu6 N17 1.919(5) .
Cu6 N17 1.919(5) 2_655
Cu6 N18 2.053(6) 2_655
Cu6 N18 2.053(6) .
N1 C1 1.322(8) .
N1 C5 1.353(8) .
N2 N3 1.327(6) .
N2 C6 1.338(8) .
N3 C8 1.350(7) .
N4 C9 1.330(8) .
N4 N5 1.350(6) .
N5 C11 1.339(7) .
N6 C16 1.335(7) .
N6 C12 1.341(8) .
N7 C17 1.338(8) .
N7 C21 1.345(9) .
N8 N9 1.340(6) .
N8 C22 1.342(8) .
N9 C24 1.340(8) .
N10 C25 1.356(8) .
N10 N11 1.352(6) .
N11 C27 1.318(8) .
N12 C32 1.334(9) .
N12 C28 1.356(8) .
N13 C33 1.346(8) .
N13 C37 1.353(8) .
N14 N15 1.354(6) .
N14 C38 1.349(7) .
N15 C40 1.348(8) .
N16 C41 1.347(7) .
N16 N17 1.348(7) .
N17 C43 1.342(8) .
N18 C44 1.338(8) .
N18 C48 1.345(9) .
C1 C2 1.378(12) .
C1 H1 0.9500 .
C2 C3 1.355(12) .
C2 H2 0.9500 .
C3 C4 1.389(10) .
C3 H3 0.9500 .
C45 C44 1.365(10) .
C45 C46 1.369(10) .
C45 H45 0.9500 .
C4 C5 1.382(10) .
C4 H4 0.9500 .
C5 C6 1.449(8) .
C6 C7 1.393(8) .
C7 C8 1.361(8) .
C7 H7 0.9500 .
C8 C9 1.450(8) .
C9 C10 1.401(7) .
C10 C11 1.364(8) .
C10 H10 0.9500 .
C11 C12 1.453(7) .
C12 C13 1.378(8) .
C13 C14 1.386(9) .
C13 H13 0.9500 .
C14 C15 1.353(11) .
C14 H14 0.9500 .
C15 C16 1.364(10) .
C15 H15 0.9500 .
C16 H16 0.9500 .
C17 C18 1.353(13) .
C17 H17 0.9500 .
C19 C18 1.382(14) .
C19 C20 1.390(11) .
C19 H19 0.9500 .
C20 C21 1.383(10) .
C20 H20 0.9500 .
C21 C22 1.468(8) .
C22 C23 1.373(9) .
C23 C24 1.381(8) .
C23 H23 0.9500 .
C24 C25 1.456(8) .
C25 C26 1.356(9) .
C26 C27 1.405(8) .
C26 H26 0.9500 .
C27 C28 1.452(8) .
C28 C29 1.373(10) .
C29 C30 1.383(11) .
C29 H29 0.9500 .
C30 C31 1.342(13) .
C30 H30 0.9500 .
C31 C32 1.354(13) .
C31 H31 0.9500 .
C32 H32 0.9500 .
C33 C34 1.378(11) .
C33 H33 0.9500 .
C34 C35 1.329(12) .
C34 H34 0.9500 .
C35 C36 1.406(9) .
C35 H35 0.9500 .
C36 C37 1.367(9) .
C36 H36 0.9500 .
C37 C38 1.461(7) .
C38 C39 1.379(8) .
C39 C40 1.376(7) .
C39 H39 0.9500 .
C40 C41 1.458(8) .
C41 C42 1.379(9) .
C42 C43 1.389(8) .
C42 H42 0.9500 .
C43 C44 1.469(8) .
C18 H18 0.9500 .
C46 C47 1.358(11) .
C46 H46 0.9500 .
C47 C48 1.352(12) .
C47 H47 0.9500 .
C48 H48 0.9500 .
S1 O3 1.416(13) .
S1 O1 1.447(15) .
S1 O3 1.484(15) 5_666
S1 O2 1.467(15) .
S1 S1 1.764(19) 5_666
O4 C49 1.432(10) .

loop_
_geom_hbond_atom_site_label_D
_geom_hbond_atom_site_label_H
_geom_hbond_atom_site_label_A
_geom_hbond_distance_DH
_geom_hbond_distance_HA
_geom_hbond_distance_DA
_geom_hbond_angle_DHA
_geom_hbond_site_symmetry_A
_geom_hbond_publ_flag
C45 H45 O3 0.95 2.60 3.520(17) 163.5 5_666 yes
C31 H31 O1 0.95 2.63 3.39(3) 137.2 7_666 yes
C42 H42 O3 0.95 2.48 3.383(15) 158.3 5_666 yes

loop_
_geom_torsion_atom_site_label_1
_geom_torsion_atom_site_label_2
_geom_torsion_atom_site_label_3
_geom_torsion_atom_site_label_4
_geom_torsion
_geom_torsion_site_symmetry_1
_geom_torsion_site_symmetry_4
C6 N2 N3 C8 1.1(6) . .
Cu1 N2 N3 C8 175.5(4) . .
C6 N2 N3 Cu2 169.2(4) . .
Cu1 N2 N3 Cu2 -16.4(9) . .
C9 N4 N5 C11 1.6(6) . .
Cu2 N4 N5 C11 170.5(4) . .
C9 N4 N5 Cu3 175.9(4) . .
Cu2 N4 N5 Cu3 -15.2(9) . .
C22 N8 N9 C24 -0.3(7) . .
Cu4 N8 N9 C24 175.4(5) . .
C22 N8 N9 Cu3 169.4(5) . .
Cu4 N8 N9 Cu3 -14.9(9) . .
C25 N10 N11 C27 0.0(6) . .
Cu3 N10 N11 C27 -175.9(5) . .
C25 N10 N11 Cu5 157.6(5) . .
Cu3 N10 N11 Cu5 -18.3(9) . .
C38 N14 N15 C40 0.6(6) . .
Cu5 N14 N15 C40 154.6(5) 2_655 .
C38 N14 N15 Cu1 -169.1(4) . .
Cu5 N14 N15 Cu1 -15.0(9) 2_655 .
C41 N16 N17 C43 -0.5(7) . .
Cu1 N16 N17 C43 167.1(5) . .
C41 N16 N17 Cu6 177.2(5) . .
Cu1 N16 N17 Cu6 -15.2(10) . .
C5 N1 C1 C2 0.1(11) . .
Cu1 N1 C1 C2 -176.2(6) . .
N1 C1 C2 C3 -0.9(14) . .
C1 C2 C3 C4 2.6(15) . .
C2 C3 C4 C5 -3.3(13) . .
C1 N1 C5 C4 -0.9(10) . .
Cu1 N1 C5 C4 175.8(5) . .
C1 N1 C5 C6 -179.0(6) . .
Cu1 N1 C5 C6 -2.3(6) . .
C3 C4 C5 N1 2.5(11) . .
C3 C4 C5 C6 -179.7(7) . .
N3 N2 C6 C7 -0.9(7) . .
Cu1 N2 C6 C7 -176.5(4) . .
N3 N2 C6 C5 178.7(5) . .
Cu1 N2 C6 C5 3.1(7) . .
N1 C5 C6 N2 -0.4(8) . .
C4 C5 C6 N2 -178.4(6) . .
N1 C5 C6 C7 179.0(6) . .
C4 C5 C6 C7 1.1(11) . .
N2 C6 C7 C8 0.3(7) . .
C5 C6 C7 C8 -179.2(6) . .
N2 N3 C8 C7 -0.9(7) . .
Cu2 N3 C8 C7 -172.0(4) . .
N2 N3 C8 C9 177.7(5) . .
Cu2 N3 C8 C9 6.6(6) . .
C6 C7 C8 N3 0.3(7) . .
C6 C7 C8 C9 -177.8(6) . .
N5 N4 C9 C10 -1.9(6) . .
Cu2 N4 C9 C10 -173.4(4) . .
N5 N4 C9 C8 177.8(5) . .
Cu2 N4 C9 C8 6.3(6) . .
N3 C8 C9 N4 -8.5(7) . .
C7 C8 C9 N4 169.6(7) . .
N3 C8 C9 C10 171.1(6) . .
C7 C8 C9 C10 -10.8(12) . .
N4 C9 C10 C11 1.5(7) . .
C8 C9 C10 C11 -178.1(6) . .
N4 N5 C11 C10 -0.6(7) . .
Cu3 N5 C11 C10 -176.1(4) . .
N4 N5 C11 C12 179.3(5) . .
Cu3 N5 C11 C12 3.7(6) . .
C9 C10 C11 N5 -0.5(7) . .
C9 C10 C11 C12 179.6(6) . .
C16 N6 C12 C13 -0.7(9) . .
Cu3 N6 C12 C13 177.5(5) . .
C16 N6 C12 C11 178.8(5) . .
Cu3 N6 C12 C11 -3.1(6) . .
N5 C11 C12 N6 -0.3(7) . .
C10 C11 C12 N6 179.6(6) . .
N5 C11 C12 C13 179.2(6) . .
C10 C11 C12 C13 -1.0(11) . .
N6 C12 C13 C14 1.0(10) . .
C11 C12 C13 C14 -178.4(7) . .
C12 C13 C14 C15 -1.4(12) . .
C13 C14 C15 C16 1.5(12) . .
C12 N6 C16 C15 0.7(9) . .
Cu3 N6 C16 C15 -177.1(5) . .
C14 C15 C16 N6 -1.1(11) . .
C21 N7 C17 C18 -1.4(11) . .
Cu4 N7 C17 C18 170.7(6) . .
C18 C19 C20 C21 -0.1(12) . .
C17 N7 C21 C20 2.2(10) . .
Cu4 N7 C21 C20 -171.1(5) . .
C17 N7 C21 C22 -178.9(6) . .
Cu4 N7 C21 C22 7.8(7) . .
C19 C20 C21 N7 -1.5(11) . .
C19 C20 C21 C22 179.8(7) . .
N9 N8 C22 C23 -0.2(7) . .
Cu4 N8 C22 C23 -176.8(4) . .
N9 N8 C22 C21 179.1(5) . .
Cu4 N8 C22 C21 2.6(7) . .
N7 C21 C22 N8 -7.0(8) . .
C20 C21 C22 N8 171.8(6) . .
N7 C21 C22 C23 172.1(7) . .
C20 C21 C22 C23 -9.1(11) . .
N8 C22 C23 C24 0.6(7) . .
C21 C22 C23 C24 -178.6(7) . .
N8 N9 C24 C23 0.7(7) . .
Cu3 N9 C24 C23 -171.3(4) . .
N8 N9 C24 C25 178.4(5) . .
Cu3 N9 C24 C25 6.4(6) . .
C22 C23 C24 N9 -0.8(7) . .
C22 C23 C24 C25 -177.7(7) . .
N11 N10 C25 C26 0.7(7) . .
Cu3 N10 C25 C26 177.5(4) . .
N11 N10 C25 C24 179.6(5) . .
Cu3 N10 C25 C24 -3.7(6) . .
N9 C24 C25 N10 -1.8(7) . .
C23 C24 C25 N10 175.0(7) . .
N9 C24 C25 C26 176.5(7) . .
C23 C24 C25 C26 -6.6(13) . .
N10 C25 C26 C27 -1.1(7) . .
C24 C25 C26 C27 -179.5(7) . .
N10 N11 C27 C26 -0.8(7) . .
Cu5 N11 C27 C26 -163.8(4) . .
N10 N11 C27 C28 177.3(5) . .
Cu5 N11 C27 C28 14.2(7) . .
C25 C26 C27 N11 1.2(7) . .
C25 C26 C27 C28 -176.5(7) . .
C32 N12 C28 C29 -2.1(11) . .
Cu5 N12 C28 C29 -171.3(7) . .
C32 N12 C28 C27 176.3(7) . .
Cu5 N12 C28 C27 7.0(7) . .
N11 C27 C28 N12 -14.4(9) . .
C26 C27 C28 N12 163.2(7) . .
N11 C27 C28 C29 163.9(8) . .
C26 C27 C28 C29 -18.5(12) . .
N12 C28 C29 C30 0.1(14) . .
C27 C28 C29 C30 -178.1(9) . .
C28 C29 C30 C31 1.0(19) . .
C29 C30 C31 C32 0(2) . .
C28 N12 C32 C31 3.2(14) . .
Cu5 N12 C32 C31 170.4(9) . .
C30 C31 C32 N12 -2.2(19) . .
C37 N13 C33 C34 2.8(11) . .
Cu5 N13 C33 C34 179.7(6) 2_655 .
N13 C33 C34 C35 -2.0(13) . .
C33 C34 C35 C36 0.8(13) . .
C34 C35 C36 C37 -0.3(12) . .
C33 N13 C37 C36 -2.3(9) . .
Cu5 N13 C37 C36 -179.7(5) 2_655 .
C33 N13 C37 C38 178.6(6) . .
Cu5 N13 C37 C38 1.3(6) 2_655 .
C35 C36 C37 N13 1.1(10) . .
C35 C36 C37 C38 -179.9(6) . .
N15 N14 C38 C39 -0.8(6) . .
Cu5 N14 C38 C39 -161.5(4) 2_655 .
N15 N14 C38 C37 173.1(5) . .
Cu5 N14 C38 C37 12.5(6) 2_655 .
N13 C37 C38 N14 -9.2(8) . .
C36 C37 C38 N14 171.8(6) . .
N13 C37 C38 C39 163.2(6) . .
C36 C37 C38 C39 -15.8(10) . .
N14 C38 C39 C40 0.7(7) . .
C37 C38 C39 C40 -172.0(6) . .
N14 N15 C40 C39 -0.1(6) . .
Cu1 N15 C40 C39 171.8(4) . .
N14 N15 C40 C41 179.7(5) . .
Cu1 N15 C40 C41 -8.4(6) . .
C38 C39 C40 N15 -0.4(6) . .
C38 C39 C40 C41 179.9(6) . .
N17 N16 C41 C42 0.0(7) . .
Cu1 N16 C41 C42 -170.6(4) . .
N17 N16 C41 C40 178.3(5) . .
Cu1 N16 C41 C40 7.8(6) . .
N15 C40 C41 N16 0.3(7) . .
C39 C40 C41 N16 -179.9(6) . .
N15 C40 C41 C42 178.1(6) . .
C39 C40 C41 C42 -2.2(12) . .
N16 C41 C42 C43 0.5(7) . .
C40 C41 C42 C43 -177.2(6) . .
N16 N17 C43 C42 0.9(7) . .
Cu6 N17 C43 C42 -177.3(4) . .
N16 N17 C43 C44 179.0(5) . .
Cu6 N17 C43 C44 0.8(7) . .
C41 C42 C43 N17 -0.9(7) . .
C41 C42 C43 C44 -178.4(6) . .
C48 N18 C44 C45 -0.3(9) . .
Cu6 N18 C44 C45 -172.5(5) . .
C48 N18 C44 C43 179.5(6) . .
Cu6 N18 C44 C43 7.3(6) . .
C46 C45 C44 N18 0.1(10) . .
C46 C45 C44 C43 -179.7(6) . .
N17 C43 C44 N18 -5.5(8) . .
C42 C43 C44 N18 172.0(6) . .
N17 C43 C44 C45 174.3(6) . .
C42 C43 C44 C45 -8.2(11) . .
N7 C17 C18 C19 -0.1(12) . .
C20 C19 C18 C17 0.9(13) . .
C44 C45 C46 C47 0.7(12) . .
C45 C46 C47 C48 -1.2(12) . .
C44 N18 C48 C47 -0.2(11) . .
Cu6 N18 C48 C47 170.6(6) . .
C46 C47 C48 N18 0.9(12) . .
O1 S1 O3 S1 -135.6(13) . 5_666
O3 S1 O3 S1 -0.001(1) 5_666 5_666
O2 S1 O3 S1 105.5(13) . 5_666
